data_4102062
loop_
_publ_author_name
'Benjamin J. Coe'
'John Fielden'
'Simon P. Foxon'
'Bruce S. Brunschwig'
'Inge Asselberghs'
'Koen Clays'
'Anna Samoc'
'Marek Samoc'

_publ_section_title
;
 Combining Very Large Quadratic and cubic Nonlinear Optical Responses in
 Extended, Tris-Chelate Metallochromophores with Six \p-Conjugated
 Pyridinium Substituents
;
_journal_name_full 'Journal of the American Chemical Society'
_journal_page_first 3496
_journal_page_last 3513
_journal_paper_doi 10.1021/ja910538s
_journal_volume 132
_journal_year 2010
_chemical_formula_moiety 'C36 H28 N4, 2(C3 H7 N O), 2 (F6 P)'
_chemical_formula_sum 'C42 H42 F12 N6 O2 P2'
_chemical_formula_weight 952.76
_chemical_name_systematic
; 
 ? 
;
_space_group_IT_number 14
_symmetry_cell_setting monoclinic
_symmetry_space_group_name_Hall '-P 2ybc'
_symmetry_space_group_name_H-M 'P 1 21/c 1'
_atom_sites_solution_hydrogens geom
_atom_sites_solution_primary direct
_atom_sites_solution_secondary difmap
_audit_creation_method SHELXL-97
_audit_update_record
;
2009-03-18 # Formatted by publCIF
;
_cell_angle_alpha 90.000
_cell_angle_beta 109.478(5)
_cell_angle_gamma 90.000
_cell_formula_units_Z 2
_cell_length_a 9.1252(13)
_cell_length_b 17.637(2)
_cell_length_c 13.683(2)
_cell_measurement_reflns_used 5399
_cell_measurement_temperature 100(2)
_cell_measurement_theta_max 28.5849
_cell_measurement_theta_min 2.6203
_cell_volume 2076.1(5)
_computing_cell_refinement
; 
CrysAlis RED, Oxford Diffraction Ltd.,
Version 1.171.32.4 (release 27-04-2006 CrysAlis171 .NET)
(compiled Apr 27 2007,17:53:11)
;
_computing_data_collection
; 
CrysAlis CCD, Oxford Diffraction Ltd.,
Version 1.171.32.4 (release 27-04-2006 CrysAlis171 .NET)
(compiled Apr 27 2007,17:53:11) 
;
_computing_data_reduction
; 
CrysAlis RED, Oxford Diffraction Ltd.,
Version 1.171.32.4 (release 27-04-2006 CrysAlis171 .NET)
(compiled Apr 27 2007,17:53:11) 
;
_computing_molecular_graphics 'SHELXL-97 (Sheldrick, 1997)'
_computing_publication_material 'SHELXL-97 (Sheldrick, 1997)'
_computing_structure_refinement 'SHELXL-97 (Sheldrick, 1997)'
_computing_structure_solution 'SIR-92 (Altomare, 1992)'
_diffrn_ambient_temperature 100(2)
_diffrn_detector_area_resol_mean 8.3367
_diffrn_measured_fraction_theta_full 0.997
_diffrn_measured_fraction_theta_max 0.888
_diffrn_measurement_device_type 'Oxford Diffraction XCalibur 2'
_diffrn_measurement_method 'phi and omega'
_diffrn_radiation_monochromator graphite
_diffrn_radiation_source 'Enhance (Mo) X-ray Source'
_diffrn_radiation_type MoK\a
_diffrn_radiation_wavelength 0.71073
_diffrn_reflns_av_R_equivalents 0.0315
_diffrn_reflns_av_sigmaI/netI 0.0436
_diffrn_reflns_limit_h_max 12
_diffrn_reflns_limit_h_min -11
_diffrn_reflns_limit_k_max 23
_diffrn_reflns_limit_k_min -21
_diffrn_reflns_limit_l_max 15
_diffrn_reflns_limit_l_min -17
_diffrn_reflns_number 11919
_diffrn_reflns_theta_full 25.00
_diffrn_reflns_theta_max 28.54
_diffrn_reflns_theta_min 2.63
_exptl_absorpt_coefficient_mu 0.205
_exptl_absorpt_correction_T_max 0.9601
_exptl_absorpt_correction_T_min 0.9410
_exptl_absorpt_correction_type multi-scan
_exptl_absorpt_process_details
; 
CrysAlis RED, Oxford Diffraction Ltd.,
Version 1.171.32.4 (release 27-04-2006 CrysAlis171 .NET)
(compiled Apr 27 2007,17:53:11)
empirical absorption correction using spherical harmonics,
 implemented in SCALE3 ABSPACK scaling algorithm.
;
_exptl_crystal_colour 'pale brown'
_exptl_crystal_density_diffrn 1.524
_exptl_crystal_density_method 'not measured'
_exptl_crystal_description prism
_exptl_crystal_F_000 980
_exptl_crystal_size_max 0.30
_exptl_crystal_size_mid 0.25
_exptl_crystal_size_min 0.20
_refine_diff_density_max 0.853
_refine_diff_density_min -0.569
_refine_diff_density_rms 0.076
_refine_ls_extinction_method none
_refine_ls_goodness_of_fit_ref 1.123
_refine_ls_hydrogen_treatment constr
_refine_ls_matrix_type full
_refine_ls_number_parameters 291
_refine_ls_number_reflns 4694
_refine_ls_number_restraints 0
_refine_ls_restrained_S_all 1.123
_refine_ls_R_factor_all 0.0802
_refine_ls_R_factor_gt 0.0561
_refine_ls_shift/su_max 0.000
_refine_ls_shift/su_mean 0.000
_refine_ls_structure_factor_coef Fsqd
_refine_ls_weighting_details 'calc w=1/[\s^2^(Fo^2^)+(0.1030P)^2^+0.0000P] where P=(Fo^2^+2Fc^2^)/3'
_refine_ls_weighting_scheme calc
_refine_ls_wR_factor_gt 0.1595
_refine_ls_wR_factor_ref 0.1736
_reflns_number_gt 3259
_reflns_number_total 4694
_reflns_threshold_expression >2sigma(I)
_cod_data_source_file ja910538s_si_002.cif
_cod_data_source_block '[Ph2bbpe2+][PF6]2.2DMF'
_cod_database_code 4102062

loop_
_symmetry_equiv_pos_as_xyz
'x, y, z'
'-x, y+1/2, -z+1/2'
'-x, -y, -z'
'x, -y-1/2, z-1/2'

loop_
_atom_site_label
_atom_site_type_symbol
_atom_site_fract_x
_atom_site_fract_y
_atom_site_fract_z
_atom_site_U_iso_or_equiv
_atom_site_adp_type
_atom_site_occupancy
_atom_site_symmetry_multiplicity
_atom_site_calc_flag
_atom_site_refinement_flags
_atom_site_disorder_assembly
_atom_site_disorder_group
P1 P 0.94175(8) 0.15552(4) 0.44566(5) 0.0253(2) Uani 1 1 d . . .
F1 F 1.05057(19) 0.08568(10) 0.49322(14) 0.0487(5) Uani 1 1 d . . .
F2 F 1.0850(2) 0.21056(10) 0.46855(15) 0.0532(5) Uani 1 1 d . . .
O1 O 0.4351(2) 0.33051(13) 0.62362(15) 0.0465(6) Uani 1 1 d . . .
F3 F 0.9299(3) 0.17346(12) 0.55565(17) 0.0701(7) Uani 1 1 d . . .
N3 N 0.3847(2) 0.30146(11) 0.77039(15) 0.0247(5) Uani 1 1 d . . .
F6 F 0.7985(2) 0.09983(10) 0.42136(18) 0.0688(7) Uani 1 1 d . . .
F5 F 0.8298(2) 0.22454(10) 0.39819(19) 0.0735(7) Uani 1 1 d . . .
N1 N 0.9826(2) 0.07832(11) 1.07894(15) 0.0228(4) Uani 1 1 d . . .
N2 N -0.0853(2) 0.08159(10) 0.74284(14) 0.0192(4) Uani 1 1 d . . .
F4 F 0.9546(4) 0.13662(12) 0.33665(16) 0.0899(9) Uani 1 1 d . . .
C3 C 0.7852(3) 0.01502(13) 0.94342(16) 0.0193(5) Uani 1 1 d . . .
H3 H 0.7589 -0.0233 0.8938 0.023 Uiso 1 1 calc R . .
C5 C 0.6709(3) 0.06277(13) 0.95533(17) 0.0213(5) Uani 1 1 d . . .
C6 C 0.5098(3) 0.05346(13) 0.88991(17) 0.0208(5) Uani 1 1 d . . .
H6 H 0.4880 0.0223 0.8320 0.025 Uiso 1 1 calc R . .
C13 C -0.2507(3) 0.07752(14) 0.69264(16) 0.0211(5) Uani 1 1 d . . .
C4 C 0.9378(3) 0.02489(12) 1.00573(16) 0.0186(5) Uani 1 1 d . . .
C9 C 0.1664(3) 0.03748(13) 0.76090(17) 0.0207(5) Uani 1 1 d . . .
H9 H 0.2312 0.0067 0.7381 0.025 Uiso 1 1 calc R . .
C10 C 0.0109(3) 0.03736(13) 0.71000(17) 0.0221(5) Uani 1 1 d . . .
H10 H -0.0303 0.0067 0.6520 0.026 Uiso 1 1 calc R . .
C11 C 0.1270(3) 0.12970(13) 0.87688(17) 0.0207(5) Uani 1 1 d . . .
H11 H 0.1660 0.1620 0.9334 0.025 Uiso 1 1 calc R . .
C18 C -0.3368(3) 0.14352(15) 0.67268(19) 0.0268(6) Uani 1 1 d . . .
H18 H -0.2885 0.1905 0.6886 0.032 Uiso 1 1 calc R . .
C8 C 0.2291(3) 0.08366(12) 0.84732(16) 0.0193(5) Uani 1 1 d . . .
C7 C 0.3924(3) 0.08733(13) 0.90889(17) 0.0208(5) Uani 1 1 d . . .
H7 H 0.4179 0.1168 0.9686 0.025 Uiso 1 1 calc R . .
C15 C -0.4787(3) 0.00372(16) 0.62513(18) 0.0294(6) Uani 1 1 d . . .
H15 H -0.5269 -0.0432 0.6081 0.035 Uiso 1 1 calc R . .
C14 C -0.3200(3) 0.00751(14) 0.66970(17) 0.0240(5) Uani 1 1 d . . .
H14 H -0.2604 -0.0365 0.6841 0.029 Uiso 1 1 calc R . .
C1 C 0.8718(3) 0.12362(15) 1.08936(19) 0.0280(6) Uani 1 1 d . . .
H1 H 0.9011 0.1611 1.1399 0.034 Uiso 1 1 calc R . .
C12 C -0.0273(3) 0.12837(13) 0.82518(17) 0.0203(5) Uani 1 1 d . . .
H12 H -0.0937 0.1595 0.8460 0.024 Uiso 1 1 calc R . .
C2 C 0.7174(3) 0.11866(14) 1.03052(19) 0.0248(5) Uani 1 1 d . . .
H2 H 0.6453 0.1522 1.0409 0.030 Uiso 1 1 calc R . .
C19 C 0.2284(3) 0.27629(16) 0.7168(2) 0.0332(6) Uani 1 1 d . . .
H19A H 0.1929 0.2972 0.6481 0.050 Uiso 1 1 calc R . .
H19B H 0.1615 0.2929 0.7538 0.050 Uiso 1 1 calc R . .
H19C H 0.2265 0.2219 0.7127 0.050 Uiso 1 1 calc R . .
C21 C 0.4736(3) 0.32672(15) 0.7182(2) 0.0314(6) Uani 1 1 d . . .
H21 H 0.5733 0.3429 0.7564 0.038 Uiso 1 1 calc R . .
C16 C -0.5670(3) 0.06883(18) 0.60544(18) 0.0331(6) Uani 1 1 d . . .
H16 H -0.6746 0.0658 0.5765 0.040 Uiso 1 1 calc R . .
C17 C -0.4954(3) 0.13828(16) 0.62879(19) 0.0314(6) Uani 1 1 d . . .
H17 H -0.5552 0.1822 0.6147 0.038 Uiso 1 1 calc R . .
C20 C 0.4398(4) 0.29423(17) 0.8823(2) 0.0414(7) Uani 1 1 d . . .
H20A H 0.5438 0.3137 0.9099 0.062 Uiso 1 1 calc R . .
H20B H 0.4390 0.2418 0.9008 0.062 Uiso 1 1 calc R . .
H20C H 0.3731 0.3225 0.9103 0.062 Uiso 1 1 calc R . .

loop_
_atom_site_aniso_label
_atom_site_aniso_U_11
_atom_site_aniso_U_22
_atom_site_aniso_U_33
_atom_site_aniso_U_23
_atom_site_aniso_U_13
_atom_site_aniso_U_12
P1 0.0238(4) 0.0236(3) 0.0252(3) 0.0012(2) 0.0038(3) -0.0046(3)
F1 0.0282(9) 0.0435(10) 0.0653(12) 0.0124(9) 0.0036(8) 0.0043(8)
F2 0.0449(11) 0.0502(11) 0.0630(12) 0.0000(9) 0.0161(9) -0.0265(9)
O1 0.0350(12) 0.0751(15) 0.0306(11) 0.0174(10) 0.0124(9) -0.0069(11)
F3 0.113(2) 0.0569(12) 0.0668(14) -0.0004(10) 0.0642(15) -0.0039(12)
N3 0.0258(11) 0.0255(10) 0.0217(10) 0.0024(8) 0.0065(9) -0.0033(9)
F6 0.0280(10) 0.0352(9) 0.1146(18) 0.0220(10) -0.0142(10) -0.0123(8)
F5 0.0538(13) 0.0313(10) 0.1120(18) 0.0278(11) -0.0033(12) 0.0010(9)
N1 0.0162(10) 0.0282(10) 0.0238(10) -0.0026(8) 0.0063(8) -0.0018(8)
N2 0.0170(10) 0.0220(10) 0.0191(9) 0.0046(7) 0.0065(8) 0.0014(8)
F4 0.176(3) 0.0610(13) 0.0419(12) -0.0121(10) 0.0491(16) -0.0230(16)
C3 0.0203(12) 0.0219(11) 0.0159(10) 0.0022(9) 0.0063(9) -0.0019(9)
C5 0.0168(12) 0.0276(12) 0.0207(11) 0.0036(9) 0.0077(9) -0.0017(10)
C6 0.0190(12) 0.0229(11) 0.0193(11) 0.0002(9) 0.0049(9) 0.0001(9)
C13 0.0163(12) 0.0332(13) 0.0146(10) 0.0037(9) 0.0062(9) 0.0020(10)
C4 0.0175(12) 0.0232(11) 0.0178(10) 0.0034(9) 0.0093(9) -0.0006(9)
C9 0.0183(12) 0.0234(11) 0.0221(11) 0.0017(9) 0.0089(9) 0.0026(9)
C10 0.0206(13) 0.0251(12) 0.0203(11) -0.0003(9) 0.0066(9) 0.0008(9)
C11 0.0217(13) 0.0204(11) 0.0215(11) -0.0011(9) 0.0092(10) -0.0028(9)
C18 0.0226(13) 0.0330(13) 0.0262(12) 0.0071(10) 0.0098(10) 0.0061(11)
C8 0.0174(12) 0.0210(11) 0.0196(11) 0.0056(9) 0.0062(9) -0.0022(9)
C7 0.0191(12) 0.0230(11) 0.0201(11) -0.0007(9) 0.0061(9) -0.0017(9)
C15 0.0220(13) 0.0436(15) 0.0216(12) -0.0024(11) 0.0058(10) -0.0060(11)
C14 0.0200(13) 0.0320(13) 0.0190(11) -0.0001(9) 0.0051(9) 0.0019(10)
C1 0.0195(13) 0.0332(14) 0.0291(13) -0.0091(10) 0.0051(10) -0.0013(10)
C12 0.0207(12) 0.0207(11) 0.0218(11) 0.0032(9) 0.0102(10) 0.0006(9)
C2 0.0195(13) 0.0270(12) 0.0289(12) -0.0026(10) 0.0092(10) 0.0022(10)
C19 0.0231(14) 0.0459(16) 0.0291(13) 0.0071(12) 0.0067(11) -0.0027(12)
C21 0.0240(14) 0.0343(14) 0.0338(14) 0.0058(11) 0.0067(11) -0.0013(11)
C16 0.0157(13) 0.0657(19) 0.0177(11) 0.0010(12) 0.0052(10) 0.0040(13)
C17 0.0261(14) 0.0460(16) 0.0224(12) 0.0070(11) 0.0084(11) 0.0138(12)
C20 0.0469(19) 0.0469(17) 0.0244(13) 0.0048(12) 0.0038(13) -0.0115(14)

loop_
_atom_type_symbol
_atom_type_description
_atom_type_scat_dispersion_real
_atom_type_scat_dispersion_imag
_atom_type_scat_source
C C 0.0033 0.0016 'International Tables Vol C Tables 4.2.6.8 and 6.1.1.4'
H H 0.0000 0.0000 'International Tables Vol C Tables 4.2.6.8 and 6.1.1.4'
N N 0.0061 0.0033 'International Tables Vol C Tables 4.2.6.8 and 6.1.1.4'
O O 0.0106 0.0060 'International Tables Vol C Tables 4.2.6.8 and 6.1.1.4'
F F 0.0171 0.0103 'International Tables Vol C Tables 4.2.6.8 and 6.1.1.4'
P P 0.1023 0.0942 'International Tables Vol C Tables 4.2.6.8 and 6.1.1.4'

loop_
_geom_angle_atom_site_label_1
_geom_angle_atom_site_label_2
_geom_angle_atom_site_label_3
_geom_angle
_geom_angle_site_symmetry_1
_geom_angle_site_symmetry_3
_geom_angle_publ_flag
F4 P1 F2 89.99(13) . . ?
F4 P1 F3 179.24(14) . . ?
F2 P1 F3 90.16(11) . . ?
F4 P1 F6 89.25(14) . . ?
F2 P1 F6 179.22(13) . . ?
F3 P1 F6 90.60(13) . . ?
F4 P1 F1 89.42(13) . . ?
F2 P1 F1 91.88(11) . . ?
F3 P1 F1 89.83(12) . . ?
F6 P1 F1 87.96(10) . . ?
F4 P1 F5 90.91(14) . . ?
F2 P1 F5 89.24(11) . . ?
F3 P1 F5 89.84(13) . . ?
F6 P1 F5 90.93(11) . . ?
F1 P1 F5 178.84(11) . . ?
C21 N3 C19 120.7(2) . . ?
C21 N3 C20 122.7(2) . . ?
C19 N3 C20 116.6(2) . . ?
C1 N1 C4 116.7(2) . . ?
C12 N2 C10 120.6(2) . . ?
C12 N2 C13 119.04(19) . . ?
C10 N2 C13 120.34(19) . . ?
C4 C3 C5 119.5(2) . . ?
C4 C3 H3 120.3 . . ?
C5 C3 H3 120.3 . . ?
C2 C5 C3 117.5(2) . . ?
C2 C5 C6 122.3(2) . . ?
C3 C5 C6 120.2(2) . . ?
C7 C6 C5 123.1(2) . . ?
C7 C6 H6 118.5 . . ?
C5 C6 H6 118.5 . . ?
C14 C13 C18 121.6(2) . . ?
C14 C13 N2 118.9(2) . . ?
C18 C13 N2 119.4(2) . . ?
N1 C4 C3 123.1(2) . . ?
N1 C4 C4 116.3(2) . 3_757 ?
C3 C4 C4 120.7(2) . 3_757 ?
C10 C9 C8 120.0(2) . . ?
C10 C9 H9 120.0 . . ?
C8 C9 H9 120.0 . . ?
C9 C10 N2 120.7(2) . . ?
C9 C10 H10 119.7 . . ?
N2 C10 H10 119.7 . . ?
C12 C11 C8 121.3(2) . . ?
C12 C11 H11 119.3 . . ?
C8 C11 H11 119.3 . . ?
C17 C18 C13 118.5(3) . . ?
C17 C18 H18 120.7 . . ?
C13 C18 H18 120.7 . . ?
C9 C8 C11 117.5(2) . . ?
C9 C8 C7 124.9(2) . . ?
C11 C8 C7 117.6(2) . . ?
C6 C7 C8 127.4(2) . . ?
C6 C7 H7 116.3 . . ?
C8 C7 H7 116.3 . . ?
C14 C15 C16 120.6(3) . . ?
C14 C15 H15 119.7 . . ?
C16 C15 H15 119.7 . . ?
C15 C14 C13 118.8(2) . . ?
C15 C14 H14 120.6 . . ?
C13 C14 H14 120.6 . . ?
N1 C1 C2 124.5(2) . . ?
N1 C1 H1 117.8 . . ?
C2 C1 H1 117.8 . . ?
C11 C12 N2 119.8(2) . . ?
C11 C12 H12 120.1 . . ?
N2 C12 H12 120.1 . . ?
C1 C2 C5 118.7(2) . . ?
C1 C2 H2 120.6 . . ?
C5 C2 H2 120.6 . . ?
N3 C19 H19A 109.5 . . ?
N3 C19 H19B 109.5 . . ?
H19A C19 H19B 109.5 . . ?
N3 C19 H19C 109.5 . . ?
H19A C19 H19C 109.5 . . ?
H19B C19 H19C 109.5 . . ?
O1 C21 N3 125.2(3) . . ?
O1 C21 H21 117.4 . . ?
N3 C21 H21 117.4 . . ?
C17 C16 C15 119.7(2) . . ?
C17 C16 H16 120.1 . . ?
C15 C16 H16 120.1 . . ?
C18 C17 C16 120.8(2) . . ?
C18 C17 H17 119.6 . . ?
C16 C17 H17 119.6 . . ?
N3 C20 H20A 109.5 . . ?
N3 C20 H20B 109.5 . . ?
H20A C20 H20B 109.5 . . ?
N3 C20 H20C 109.5 . . ?
H20A C20 H20C 109.5 . . ?
H20B C20 H20C 109.5 . . ?

loop_
_geom_bond_atom_site_label_1
_geom_bond_atom_site_label_2
_geom_bond_distance
_geom_bond_site_symmetry_2
_geom_bond_publ_flag
P1 F4 1.571(2) . ?
P1 F2 1.5734(18) . ?
P1 F3 1.576(2) . ?
P1 F6 1.5792(19) . ?
P1 F1 1.5798(18) . ?
P1 F5 1.583(2) . ?
O1 C21 1.224(3) . ?
N3 C21 1.325(3) . ?
N3 C19 1.439(3) . ?
N3 C20 1.449(3) . ?
N1 C1 1.333(3) . ?
N1 C4 1.336(3) . ?
N2 C12 1.354(3) . ?
N2 C10 1.358(3) . ?
N2 C13 1.436(3) . ?
C3 C4 1.380(3) . ?
C3 C5 1.391(3) . ?
C3 H3 0.9300 . ?
C5 C2 1.385(3) . ?
C5 C6 1.454(3) . ?
C6 C7 1.325(3) . ?
C6 H6 0.9300 . ?
C13 C14 1.375(3) . ?
C13 C18 1.380(3) . ?
C4 C4 1.485(4) 3_757 ?
C9 C10 1.356(3) . ?
C9 C8 1.392(3) . ?
C9 H9 0.9300 . ?
C10 H10 0.9300 . ?
C11 C12 1.349(3) . ?
C11 C8 1.394(3) . ?
C11 H11 0.9300 . ?
C18 C17 1.373(4) . ?
C18 H18 0.9300 . ?
C8 C7 1.449(3) . ?
C7 H7 0.9300 . ?
C15 C14 1.373(4) . ?
C15 C16 1.377(4) . ?
C15 H15 0.9300 . ?
C14 H14 0.9300 . ?
C1 C2 1.373(4) . ?
C1 H1 0.9300 . ?
C12 H12 0.9300 . ?
C2 H2 0.9300 . ?
C19 H19A 0.9600 . ?
C19 H19B 0.9600 . ?
C19 H19C 0.9600 . ?
C21 H21 0.9300 . ?
C16 C17 1.375(4) . ?
C16 H16 0.9300 . ?
C17 H17 0.9300 . ?
C20 H20A 0.9600 . ?
C20 H20B 0.9600 . ?
C20 H20C 0.9600 . ?
